data_7110192
loop_
_publ_author_name
'Xiaorong Wang'
'Daniel Fortin'
'Gessie Brisard'
'Pierre D. Harvey'

_publ_section_title
;
 Electronic communication across N-linked unconjugated polymers: important
 insight into the charge transfer processes of polyaniline
;
_journal_name_full Chem.Commun.
_journal_page_first 350
_journal_paper_doi 10.1039/c3cc47092j
_journal_volume 50
_journal_year 2014
_chemical_absolute_configuration unk
_chemical_compound_source 'synthesis as described'
_chemical_formula_moiety 'C51 H49 I6 N11 O7'
_chemical_formula_sum 'C17 H12 I2 N2 O2'
_chemical_formula_weight 530.09
_chemical_name_systematic
;
 ?
;
_space_group_IT_number 5
_symmetry_cell_setting monoclinic
_symmetry_Int_Tables_number 5
_symmetry_space_group_name_Hall 'C 2y'
_symmetry_space_group_name_H-M 'C 1 2 1'
_atom_sites_solution_hydrogens geom
_atom_sites_solution_primary direct
_atom_sites_solution_secondary difmap
_audit_conform_dict_location ftp://ftp.iucr.org/pub/cif_core.dic
_audit_conform_dict_name cif_core.dic
_audit_conform_dict_version 2.4
_audit_creation_date 2013-06-18T13:47:01-00:00
_audit_creation_method 'WinGX routine CIF_UPDATE'
_cell_angle_alpha 90
_cell_angle_beta 98.230(4)
_cell_angle_gamma 90
_cell_formula_units_Z 4
_cell_length_a 25.385(4)
_cell_length_b 4.1207(6)
_cell_length_c 15.706(2)
_cell_measurement_reflns_used 5604
_cell_measurement_temperature 293(2)
_cell_measurement_theta_max 70.4757
_cell_measurement_theta_min 2.8483
_cell_measurement_wavelength 0.71073
_cell_volume 1626.0(4)
_computing_cell_refinement 'SAINT V8.27B integration software'
_computing_data_collection 'Bruker APEX2 software'
_computing_data_reduction 'SORTAV (Blessing, 1995)'
_computing_molecular_graphics 'Ortep-3 for Windows (Farrugia, 1997)'
_computing_publication_material 'WinGX publication routines (Farrugia, 1999)'
_computing_structure_refinement 'SHELXL-97 (Sheldrick, 2008)'
_diffrn_ambient_temperature 293(2)
_diffrn_detector 'APEX-II CCD'
_diffrn_measured_fraction_theta_full 0.994
_diffrn_measured_fraction_theta_max 0.993
_diffrn_measurement_device '\k-geometry diffractometer'
_diffrn_measurement_device_type 'Bruker APEX-II'
_diffrn_measurement_method '\f or \w oscillation scans'
_diffrn_orient_matrix_type 'x-axis to radiation source'
_diffrn_orient_matrix_UB_11 0.60934E-2
_diffrn_orient_matrix_UB_12 0.720867E-1
_diffrn_orient_matrix_UB_13 -0.188379E-1
_diffrn_orient_matrix_UB_21 0.378169E-1
_diffrn_orient_matrix_UB_22 0.336257E-1
_diffrn_orient_matrix_UB_23 0.609903E-1
_diffrn_orient_matrix_UB_31 0.763203E-1
_diffrn_orient_matrix_UB_32 -0.513865E-2
_diffrn_orient_matrix_UB_33 -0.895358E-2
_diffrn_radiation_monochromator graphite
_diffrn_radiation_probe x-ray
_diffrn_radiation_type MoK\a
_diffrn_radiation_wavelength 0.71073
_diffrn_reflns_av_R_equivalents 0.0273
_diffrn_reflns_av_unetI/netI 0.027
_diffrn_reflns_limit_h_max 30
_diffrn_reflns_limit_h_min -30
_diffrn_reflns_limit_k_max 5
_diffrn_reflns_limit_k_min -5
_diffrn_reflns_limit_l_max 19
_diffrn_reflns_limit_l_min -19
_diffrn_reflns_number 10563
_diffrn_reflns_reduction_process
;
 Scaled and merged with Sortav
 R.H. Blessing, (1987) Cryst. Rev. 1, 3-58
 R.H. Blessing, (1989) J. Appl. Cryst. 22, 396-397
;
_diffrn_reflns_theta_full 25
_diffrn_reflns_theta_max 26.2
_diffrn_reflns_theta_min 1.93
_diffrn_source 'sealed x-ray tube'
_exptl_absorpt_coefficient_mu 3.879
_exptl_absorpt_correction_T_max 0.753
_exptl_absorpt_correction_T_min 0.402
_exptl_absorpt_correction_type multi-scan
_exptl_absorpt_process_details
;
SADABS-2012/1 - Bruker AXS area detector scaling and absorption correction
;
_exptl_crystal_colour yellow
_exptl_crystal_density_diffrn 2.165
_exptl_crystal_density_method 'not measured'
_exptl_crystal_description needle
_exptl_crystal_F_000 1000
_exptl_crystal_size_max 0.647
_exptl_crystal_size_mid 0.1
_exptl_crystal_size_min 0.035
_refine_diff_density_max 0.848
_refine_diff_density_min -0.631
_refine_diff_density_rms 0.093
_refine_ls_abs_structure_details 'Flack H D (1983), Acta Cryst. A39, 876-881'
_refine_ls_abs_structure_Flack 0.00(3)
_refine_ls_extinction_method none
_refine_ls_goodness_of_fit_ref 1.063
_refine_ls_hydrogen_treatment constr
_refine_ls_matrix_type full
_refine_ls_number_parameters 209
_refine_ls_number_reflns 2602
_refine_ls_number_restraints 1
_refine_ls_restrained_S_all 1.063
_refine_ls_R_factor_all 0.026
_refine_ls_R_factor_gt 0.0226
_refine_ls_shift/su_max 0.001
_refine_ls_shift/su_mean 0
_refine_ls_structure_factor_coef Fsqd
_refine_ls_weighting_details 'calc w=1/[\s^2^(Fo^2^)+(0.0115P)^2^+6.2846P] where P=(Fo^2^+2Fc^2^)/3'
_refine_ls_weighting_scheme calc
_refine_ls_wR_factor_gt 0.0456
_refine_ls_wR_factor_ref 0.0468
_reflns_number_gt 2395
_reflns_number_total 2602
_reflns_threshold_expression >2\s(I)
_cod_data_source_file c3cc47092j.txt
_cod_data_source_block 9
_cod_original_sg_symbol_H-M 'C 2'
_cod_database_code 7110192

loop_
_symmetry_equiv_pos_as_xyz
'x, y, z'
'-x, y, -z'
'x+1/2, y+1/2, z'
'-x+1/2, y+1/2, -z'

loop_
_atom_site_label
_atom_site_type_symbol
_atom_site_fract_x
_atom_site_fract_y
_atom_site_fract_z
_atom_site_U_iso_or_equiv
_atom_site_adp_type
_atom_site_occupancy
_atom_site_symmetry_multiplicity
_atom_site_calc_flag
_atom_site_refinement_flags
C1 C 0.52481(19) 0.3628(11) 0.2481(3) 0.0209(12) Uani 1 1 d .
C2 C 0.57201(19) 0.5371(13) 0.2498(3) 0.0194(11) Uani 1 1 d .
H2 H 0.5815 0.6228 0.1994 0.023 Uiso 1 1 calc R
C3 C 0.6048(2) 0.5811(13) 0.3283(3) 0.0216(11) Uani 1 1 d .
H3 H 0.6364 0.6972 0.3308 0.026 Uiso 1 1 calc R
C4 C 0.58985(19) 0.4512(13) 0.4020(3) 0.0197(11) Uani 1 1 d .
C5 C 0.54221(16) 0.286(2) 0.4001(3) 0.0236(10) Uani 1 1 d .
H5 H 0.5322 0.2053 0.4507 0.028 Uiso 1 1 calc R
C6 C 0.50940(17) 0.240(2) 0.3222(3) 0.0247(12) Uani 1 1 d .
H6 H 0.4774 0.1283 0.3202 0.03 Uiso 1 1 calc R
C7 C 0.71302(19) 0.5325(12) 0.7668(3) 0.0170(10) Uani 1 1 d .
C8 C 0.76361(19) 0.6180(12) 0.7488(3) 0.0187(10) Uani 1 1 d .
H8 H 0.7673 0.7224 0.6975 0.022 Uiso 1 1 calc R
C9 C 0.8086(2) 0.5463(12) 0.8082(3) 0.0188(11) Uani 1 1 d .
H9 H 0.8423 0.6029 0.7963 0.023 Uiso 1 1 calc R
C10 C 0.80314(19) 0.3910(12) 0.8847(3) 0.0174(10) Uani 1 1 d .
C11 C 0.75258(18) 0.305(2) 0.9026(3) 0.0203(13) Uani 1 1 d .
H11 H 0.7489 0.2001 0.9538 0.024 Uiso 1 1 calc R
C12 C 0.7082(2) 0.3769(12) 0.8441(3) 0.0197(11) Uani 1 1 d .
H12 H 0.6746 0.3208 0.8565 0.024 Uiso 1 1 calc R
C13 C 0.67514(16) 0.295(2) 0.4938(3) 0.0233(12) Uani 1 1 d .
C14 C 0.69715(18) 0.3355(11) 0.5838(3) 0.0167(13) Uani 1 1 d .
H14 H 0.7296 0.2525 0.6097 0.02 Uiso 1 1 calc R
C16 C 0.61555(19) 0.6030(13) 0.5572(3) 0.0201(11) Uani 1 1 d .
C17 C 0.62224(15) 0.763(3) 0.7420(2) 0.0216(9) Uani 1 1 d .
H17A H 0.6162 0.9746 0.7172 0.032 Uiso 1 1 calc R
H17B H 0.6306 0.7817 0.8034 0.032 Uiso 1 1 calc R
H17C H 0.5908 0.6329 0.728 0.032 Uiso 1 1 calc R
I1 I 0.478452(11) 0.26610(10) 0.128465(16) 0.02740(9) Uani 1 1 d .
I2 I 0.870075(11) 0.27635(13) 0.974289(16) 0.02728(9) Uani 1 1 d .
N1 N 0.66682(15) 0.6078(10) 0.7076(2) 0.0184(9) Uani 1 1 d .
N2 N 0.62590(15) 0.4683(10) 0.4816(2) 0.0185(9) Uani 1 1 d .
O1 O 0.57709(11) 0.7633(18) 0.56768(16) 0.0276(7) Uani 1 1 d .
O2 O 0.69256(13) 0.1542(10) 0.4368(2) 0.0325(11) Uani 1 1 d .
C15 C 0.66325(18) 0.5127(13) 0.6243(3) 0.0170(10) Uani 1 1 d .

loop_
_atom_site_aniso_label
_atom_site_aniso_U_11
_atom_site_aniso_U_22
_atom_site_aniso_U_33
_atom_site_aniso_U_23
_atom_site_aniso_U_13
_atom_site_aniso_U_12
C1 0.023(2) 0.025(3) 0.014(2) -0.0037(18) -0.0012(19) 0.004(2)
C2 0.021(2) 0.025(3) 0.011(2) 0.002(2) -0.0003(19) -0.001(2)
C3 0.019(2) 0.029(3) 0.018(2) 0.003(2) 0.003(2) -0.003(2)
C4 0.018(2) 0.027(3) 0.013(2) 0.000(2) -0.0019(19) 0.004(2)
C5 0.020(2) 0.036(3) 0.0150(18) 0.004(4) 0.0034(16) -0.009(4)
C6 0.017(2) 0.030(3) 0.026(2) 0.007(4) 0.0014(17) 0.002(3)
C7 0.020(2) 0.017(2) 0.013(2) -0.0024(19) -0.0003(19) 0.002(2)
C8 0.026(3) 0.018(2) 0.012(2) 0.0016(19) 0.0031(19) -0.002(2)
C9 0.019(2) 0.021(3) 0.017(2) -0.003(2) 0.0027(19) -0.001(2)
C10 0.018(2) 0.019(2) 0.014(2) -0.0005(18) -0.0004(19) -0.0008(19)
C11 0.027(2) 0.022(4) 0.0103(17) -0.001(3) -0.0006(16) -0.001(3)
C12 0.021(2) 0.022(3) 0.016(2) -0.0025(18) 0.0042(19) -0.0025(19)
C13 0.0155(19) 0.036(3) 0.0179(19) -0.001(4) 0.0020(16) -0.008(4)
C14 0.017(2) 0.018(4) 0.0142(19) -0.0019(19) 0.0003(17) 0.001(2)
C16 0.021(3) 0.025(3) 0.014(2) 0.003(2) 0.001(2) -0.001(2)
C17 0.0183(19) 0.029(2) 0.0183(18) -0.006(4) 0.0036(15) 0.003(4)
I1 0.03449(17) 0.02402(16) 0.01964(14) -0.0036(3) -0.00995(11) 0.0021(3)
I2 0.02736(16) 0.03178(18) 0.02016(14) -0.0006(3) -0.00531(11) 0.0041(3)
N1 0.017(2) 0.026(2) 0.0127(19) -0.0009(17) 0.0033(16) 0.0038(18)
N2 0.016(2) 0.028(3) 0.0104(19) -0.0014(17) -0.0007(16) 0.0015(19)
O1 0.0207(15) 0.043(2) 0.0185(13) 0.000(3) 0.0000(12) 0.012(3)
O2 0.0235(18) 0.054(3) 0.0187(17) -0.0107(17) 0.0000(15) 0.0112(18)
C15 0.014(2) 0.024(3) 0.013(2) 0.001(2) 0.0019(19) -0.002(2)

loop_
_atom_type_symbol
_atom_type_description
_atom_type_scat_dispersion_real
_atom_type_scat_dispersion_imag
_atom_type_scat_source
C C 0.0033 0.0016 'International Tables Vol C Tables 4.2.6.8 and 6.1.1.4'
H H 0 0 'International Tables Vol C Tables 4.2.6.8 and 6.1.1.4'
I I -0.4742 1.8119 'International Tables Vol C Tables 4.2.6.8 and 6.1.1.4'
N N 0.0061 0.0033 'International Tables Vol C Tables 4.2.6.8 and 6.1.1.4'
O O 0.0106 0.006 'International Tables Vol C Tables 4.2.6.8 and 6.1.1.4'

loop_
_geom_angle_atom_site_label_1
_geom_angle_atom_site_label_2
_geom_angle_atom_site_label_3
_geom_angle
C6 C1 C2 121.4(4)
C6 C1 I1 119.7(4)
C2 C1 I1 118.9(3)
C1 C2 C3 119.0(4)
C4 C3 C2 119.4(5)
C3 C4 C5 121.1(4)
C3 C4 N2 119.5(4)
C5 C4 N2 119.2(4)
C4 C5 C6 119.8(5)
C1 C6 C5 119.2(6)
C12 C7 C8 119.3(4)
C12 C7 N1 120.2(4)
C8 C7 N1 120.5(4)
C9 C8 C7 119.9(4)
C10 C9 C8 120.1(5)
C9 C10 C11 120.0(4)
C9 C10 I2 120.9(4)
C11 C10 I2 119.1(3)
C12 C11 C10 119.8(5)
C11 C12 C7 120.9(5)
O2 C13 N2 123.3(4)
O2 C13 C14 130.5(5)
N2 C13 C14 106.2(5)
C15 C14 C13 109.7(4)
O1 C16 N2 126.7(4)
O1 C16 C15 127.8(4)
N2 C16 C15 105.5(4)
C15 N1 C7 120.2(4)
C15 N1 C17 122.1(4)
C7 N1 C17 117.5(3)
C16 N2 C13 111.0(4)
C16 N2 C4 126.5(4)
C13 N2 C4 121.8(4)
C14 C15 N1 130.5(4)
C14 C15 C16 107.5(4)
N1 C15 C16 122.0(4)

loop_
_geom_bond_atom_site_label_1
_geom_bond_atom_site_label_2
_geom_bond_distance
C1 C6 1.376(7)
C1 C2 1.394(7)
C1 I1 2.108(4)
C2 C3 1.396(7)
C3 C4 1.377(7)
C4 C5 1.385(8)
C4 N2 1.440(6)
C5 C6 1.391(6)
C7 C12 1.394(7)
C7 C8 1.399(7)
C7 N1 1.422(6)
C8 C9 1.398(7)
C9 C10 1.386(7)
C10 C11 1.398(7)
C10 I2 2.099(5)
C11 C12 1.380(6)
C13 O2 1.202(7)
C13 N2 1.429(7)
C13 C14 1.454(6)
C14 C15 1.355(7)
C16 O1 1.209(6)
C16 N2 1.370(6)
C16 C15 1.532(6)
C17 N1 1.468(7)
N1 C15 1.357(6)

loop_
_geom_torsion_atom_site_label_1
_geom_torsion_atom_site_label_2
_geom_torsion_atom_site_label_3
_geom_torsion_atom_site_label_4
_geom_torsion
C6 C1 C2 C3 1.5(8)
I1 C1 C2 C3 -175.3(4)
C1 C2 C3 C4 0.2(8)
C2 C3 C4 C5 -1.9(9)
C2 C3 C4 N2 173.9(5)
C3 C4 C5 C6 2.0(11)
N2 C4 C5 C6 -173.8(7)
C2 C1 C6 C5 -1.4(11)
I1 C1 C6 C5 175.4(6)
C4 C5 C6 C1 -0.4(13)
C12 C7 C8 C9 0.2(7)
N1 C7 C8 C9 179.1(4)
C7 C8 C9 C10 0.0(7)
C8 C9 C10 C11 0.1(8)
C8 C9 C10 I2 179.4(4)
C9 C10 C11 C12 -0.3(9)
I2 C10 C11 C12 -179.6(5)
C10 C11 C12 C7 0.4(9)
C8 C7 C12 C11 -0.4(8)
N1 C7 C12 C11 -179.3(5)
O2 C13 C14 C15 -179.8(8)
N2 C13 C14 C15 1.6(7)
C12 C7 N1 C15 -127.3(5)
C8 C7 N1 C15 53.7(7)
C12 C7 N1 C17 47.2(7)
C8 C7 N1 C17 -131.7(6)
O1 C16 N2 C13 -179.9(6)
C15 C16 N2 C13 1.1(6)
O1 C16 N2 C4 -9.4(9)
C15 C16 N2 C4 171.7(4)
O2 C13 N2 C16 179.6(7)
C14 C13 N2 C16 -1.7(7)
O2 C13 N2 C4 8.6(10)
C14 C13 N2 C4 -172.8(5)
C3 C4 N2 C16 123.7(6)
C5 C4 N2 C16 -60.4(8)
C3 C4 N2 C13 -66.7(7)
C5 C4 N2 C13 109.2(7)
C13 C14 C15 N1 179.3(6)
C13 C14 C15 C16 -1.0(6)
C7 N1 C15 C14 2.9(8)
C17 N1 C15 C14 -171.4(6)
C7 N1 C15 C16 -176.8(4)
C17 N1 C15 C16 8.9(8)
O1 C16 C15 C14 -179.0(6)
N2 C16 C15 C14 -0.1(5)
O1 C16 C15 N1 0.8(9)
N2 C16 C15 N1 179.7(4)
